data_9000787
loop_
_publ_author_name
'Francis, C. A.'
'Ribbe, P. H.'

_publ_section_title
;
 The forsterite-tephroite series: I. Crystal structure refinements
 Sample: Fo51 olivine
;
_journal_name_full 'American Mineralogist'
_journal_page_first 1263
_journal_page_last 1269
_journal_volume 65
_journal_year 1980
_chemical_compound_source 'Langban, Sweden'
_chemical_formula_sum 'Mg1.03 Mn0.97 O4 Si'
_chemical_name_mineral Forsterite
_space_group_IT_number 62
_symmetry_space_group_name_Hall '-P 2c 2ab'
_symmetry_space_group_name_H-M 'P b n m'
_cell_angle_alpha 90
_cell_angle_beta 90
_cell_angle_gamma 90
_cell_length_a 4.794
_cell_length_b 10.491
_cell_length_c 6.123
_cell_formula_units_Z 4
_cell_volume 307.949
_database_code_amcsd 0000801
_exptl_crystal_density_diffrn 3.676
_cod_original_formula_sum 'Mg1.03 Mn.97 Si O4'
_cod_database_code 9000787

loop_
_space_group_symop_operation_xyz
x,y,z
x,y,1/2-z
-x,-y,1/2+z
1/2+x,1/2-y,1/2+z
1/2-x,1/2+y,1/2-z
1/2-x,1/2+y,z
1/2+x,1/2-y,-z
-x,-y,-z

loop_
_atom_site_aniso_label
_atom_site_aniso_U_11
_atom_site_aniso_U_22
_atom_site_aniso_U_33
_atom_site_aniso_U_12
_atom_site_aniso_U_13
_atom_site_aniso_U_23
Mg1 0.00361 0.00753 0.00475 -0.00025 -0.00074 -0.00111
Mn2 0.00710 0.00647 0.00695 0.00061 0.00000 0.00000
Mg2 0.00710 0.00647 0.00695 0.00061 0.00000 0.00000
Si 0.00361 0.00535 0.00475 0.00000 0.00000 0.00000
O1 0.00256 0.00948 0.00703 -0.00051 0.00000 0.00000
O2 0.00466 0.00613 0.00722 -0.00127 0.00000 0.00000
O3 0.00454 0.00725 0.00684 0.00000 0.00000 0.00130

loop_
_atom_site_label
_atom_site_fract_x
_atom_site_fract_y
_atom_site_fract_z
_atom_site_occupancy
Mg1 0.00000 0.00000 0.00000 1.00000
Mn2 0.98700 0.27900 0.25000 0.97000
Mg2 0.98700 0.27900 0.25000 0.03000
Si 0.42260 0.09100 0.25000 1.00000
O1 0.75850 0.08670 0.25000 1.00000
O2 0.23010 0.44890 0.25000 1.00000
O3 0.27820 0.15900 0.03740 1.00000

loop_
_cod_related_entry_id
_cod_related_entry_database
_cod_related_entry_code
1 AMCSD 0000801
